data_7100119
loop_
_publ_author_name
'Reger, Daniel L.'
'Elgin, J. Derek'
'Semeniuc, Radu F.'
'Pellechia, Perry J.'
'Smith, Mark D.'

_publ_section_title
;
Directional Control of pi Stacked Building Blocks for
Crystal Engineering: the 1,8-Naphthalimide Synthon
;
_journal_name_full 'Chemical Communications'
_journal_paper_doi 10.1039/b504998a
_journal_year 2005
_chemical_formula_moiety 'C23 H15 Br N5 O5 Re, C2 D6 O S'
_chemical_formula_sum 'C25 H15 Br D6 N5 O6 Re S'
_chemical_formula_weight 791.67
_space_group_IT_number 2
_space_group_name_Hall '-P 1'
_space_group_name_H-M_alt 'P -1'
_symmetry_cell_setting triclinic
_symmetry_space_group_name_Hall '-P 1'
_symmetry_space_group_name_H-M 'P -1'
_cell_angle_alpha 73.9250(10)
_cell_angle_beta 75.0370(10)
_cell_angle_gamma 83.6960(10)
_cell_formula_units_Z 2
_cell_length_a 8.6135(5)
_cell_length_b 10.6869(6)
_cell_length_c 15.7050(10)
_cell_measurement_temperature 150(1)
_cell_volume 1340.90(14)
_diffrn_ambient_temperature 150(1)
_exptl_crystal_density_diffrn 1.961
_cod_depositor_comments
;
The following automatic conversions were performed:
'_symmetry_cell_setting' value 'Triclinic' changed to 'triclinic'
according to '/home/saulius/struct/CIF-dictionaries/cif_core.dic'
dictionary named 'cif_core.dic' version 2.4.1 from 2010-06-29.

Automatic conversion script
Id: cif_fix_enum 1527 2010-12-29 10:47:43Z saulius 
;
_cod_database_code 7100119

loop_
_symmetry_equiv_pos_as_xyz
'x, y, z'
'-x, -y, -z'

loop_
_atom_site_label
_atom_site_type_symbol
_atom_site_fract_x
_atom_site_fract_y
_atom_site_fract_z
_atom_site_U_iso_or_equiv
_atom_site_adp_type
_atom_site_occupancy
_atom_site_symmetry_multiplicity
_atom_site_calc_flag
_atom_site_refinement_flags
_atom_site_disorder_assembly
_atom_site_disorder_group
Re1 Re 0.606100(12) 0.575103(10) 0.716210(7) 0.02157(5) Uani 1 1 d . . .
Br1 Br 0.55289(4) 0.65574(3) 0.55186(2) 0.02839(8) Uani 1 1 d . . .
C1 C 0.9020(3) 0.3260(3) 0.70150(19) 0.0214(6) Uani 1 1 d . . .
H1 H 0.9847 0.2618 0.67895 0.026 Uiso 1 1 calc R . .
C2 C 0.8942(4) 0.3028(3) 0.8037(2) 0.0250(6) Uani 1 1 d . . .
H2A H 0.9768 0.3533 0.8116 0.030 Uiso 1 1 calc R . .
H2B H 0.7873 0.3323 0.8352 0.030 Uiso 1 1 calc R . .
C11 C 1.1026(3) 0.4810(3) 0.5919(2) 0.0268(6) Uani 1 1 d . . .
H11 H 1.1893 0.4196 0.5818 0.032 Uiso 1 1 calc R . .
C12 C 1.1044(4) 0.6119(3) 0.5536(2) 0.0326(7) Uani 1 1 d . . .
H12 H 1.1919 0.6599 0.5122 0.039 Uiso 1 1 calc R . .
C13 C 0.9522(4) 0.6606(3) 0.5876(2) 0.0285(7) Uani 1 1 d . . .
H13 H 0.9178 0.7497 0.5715 0.034 Uiso 1 1 calc R . .
C21 C 0.7171(3) 0.1880(3) 0.6711(2) 0.0243(6) Uani 1 1 d . . .
H21 H 0.7909 0.1179 0.6606 0.029 Uiso 1 1 calc R . .
C22 C 0.5564(4) 0.1947(3) 0.6741(2) 0.0287(7) Uani 1 1 d . . .
H22 H 0.4963 0.1314 0.6659 0.034 Uiso 1 1 calc R . .
C23 C 0.5000(3) 0.3142(3) 0.6917(2) 0.0278(7) Uani 1 1 d . . .
H23 H 0.3915 0.3461 0.6969 0.033 Uiso 1 1 calc R . .
C31 C 1.0825(3) 0.1185(3) 0.8313(2) 0.0254(6) Uani 1 1 d . . .
C32 C 1.1147(3) -0.0189(3) 0.8763(2) 0.0243(6) Uani 1 1 d . . .
C33 C 0.9836(4) -0.1010(3) 0.92219(19) 0.0251(6) Uani 1 1 d . . .
C34 C 0.8235(4) -0.0520(3) 0.9284(2) 0.0267(6) Uani 1 1 d . . .
C35 C 0.7881(3) 0.0866(3) 0.8888(2) 0.0262(6) Uani 1 1 d . . .
C36 C 1.2700(4) -0.0672(3) 0.8729(2) 0.0322(7) Uani 1 1 d . . .
H36 H 1.3572 -0.0114 0.8424 0.039 Uiso 1 1 calc R . .
C37 C 1.3002(4) -0.1989(4) 0.9142(2) 0.0376(8) Uani 1 1 d . . .
H37 H 1.4079 -0.2320 0.9113 0.045 Uiso 1 1 calc R . .
C38 C 1.1764(5) -0.2796(3) 0.9582(2) 0.0384(8) Uani 1 1 d . . .
H38 H 1.1990 -0.3684 0.9859 0.046 Uiso 1 1 calc R . .
C39 C 1.0148(4) -0.2338(3) 0.9637(2) 0.0332(7) Uani 1 1 d . . .
C40 C 0.8827(5) -0.3137(3) 1.0101(2) 0.0440(9) Uani 1 1 d . . .
H40 H 0.9016 -0.4032 1.0380 0.053 Uiso 1 1 calc R . .
C41 C 0.7284(5) -0.2646(4) 1.0156(3) 0.0501(10) Uani 1 1 d . . .
H41 H 0.6410 -0.3197 1.0474 0.060 Uiso 1 1 calc R . .
C42 C 0.6986(4) -0.1339(4) 0.9748(2) 0.0390(8) Uani 1 1 d . . .
H42 H 0.5908 -0.1006 0.9790 0.047 Uiso 1 1 calc R . .
C51 C 0.3795(4) 0.5681(3) 0.7691(2) 0.0289(7) Uani 1 1 d . . .
C52 C 0.6034(4) 0.7536(3) 0.7185(2) 0.0299(7) Uani 1 1 d . . .
C53 C 0.6355(4) 0.5323(3) 0.8383(2) 0.0313(7) Uani 1 1 d . . .
N1 N 0.9224(3) 0.1634(2) 0.84327(16) 0.0222(5) Uani 1 1 d . . .
N11 N 0.8599(3) 0.5654(2) 0.64614(17) 0.0226(5) Uani 1 1 d . . .
N12 N 0.9545(3) 0.4546(2) 0.64696(16) 0.0214(5) Uani 1 1 d . . .
N21 N 0.6174(3) 0.3787(2) 0.70042(17) 0.0224(5) Uani 1 1 d . . .
N22 N 0.7515(3) 0.2990(2) 0.68583(16) 0.0209(5) Uani 1 1 d . . .
O1 O 1.1883(2) 0.1928(2) 0.78557(17) 0.0357(5) Uani 1 1 d . . .
O2 O 0.6538(2) 0.1362(2) 0.89314(16) 0.0348(5) Uani 1 1 d . . .
O51 O 0.2433(3) 0.5584(2) 0.80027(18) 0.0420(6) Uani 1 1 d . . .
O52 O 0.6045(3) 0.8603(2) 0.7203(2) 0.0505(7) Uani 1 1 d . . .
O53 O 0.6458(3) 0.5150(3) 0.90965(18) 0.0474(7) Uani 1 1 d . . .
S1 S 0.77544(10) -0.01039(9) 0.38283(7) 0.03655(19) Uani 1 1 d . . .
O61 O 0.9278(3) -0.0932(3) 0.3774(2) 0.0514(7) Uani 1 1 d . . .
C61 C 0.8312(5) 0.1510(4) 0.3225(3) 0.0480(10) Uani 1 1 d . . .
D61A H 0.9268 0.1705 0.3386 0.072 Uiso 1 1 calc R . .
D61B H 0.7425 0.2123 0.3389 0.072 Uiso 1 1 calc R . .
D61C H 0.8550 0.1593 0.2568 0.072 Uiso 1 1 calc R . .
C62 C 0.7234(5) 0.0158(4) 0.4936(3) 0.0504(10) Uani 1 1 d . . .
D62A H 0.6821 -0.0643 0.5385 0.076 Uiso 1 1 calc R . .
D62B H 0.6406 0.0862 0.4961 0.076 Uiso 1 1 calc R . .
D62C H 0.8189 0.0400 0.5074 0.076 Uiso 1 1 calc R . .

loop_
_atom_site_aniso_label
_atom_site_aniso_U_11
_atom_site_aniso_U_22
_atom_site_aniso_U_33
_atom_site_aniso_U_23
_atom_site_aniso_U_13
_atom_site_aniso_U_12
Re1 0.02135(7) 0.01800(7) 0.02294(7) -0.00544(5) -0.00199(5) 0.00182(4)
Br1 0.02603(15) 0.03084(16) 0.02613(15) -0.00643(12) -0.00597(12) 0.00490(12)
C1 0.0189(12) 0.0190(13) 0.0255(14) -0.0061(11) -0.0047(11) 0.0022(10)
C2 0.0265(14) 0.0227(15) 0.0267(15) -0.0075(12) -0.0076(12) 0.0018(12)
C11 0.0180(13) 0.0364(17) 0.0276(15) -0.0127(13) -0.0024(11) -0.0033(12)
C12 0.0269(15) 0.0399(19) 0.0283(16) -0.0034(14) -0.0035(13) -0.0121(14)
C13 0.0287(15) 0.0242(15) 0.0310(16) -0.0020(13) -0.0068(13) -0.0085(12)
C21 0.0288(14) 0.0190(14) 0.0248(15) -0.0074(11) -0.0033(12) -0.0020(12)
C22 0.0298(15) 0.0236(15) 0.0334(17) -0.0080(13) -0.0050(13) -0.0089(12)
C23 0.0217(14) 0.0272(16) 0.0342(17) -0.0064(13) -0.0071(12) -0.0031(12)
C31 0.0235(14) 0.0279(16) 0.0245(15) -0.0075(12) -0.0047(12) 0.0000(12)
C32 0.0264(14) 0.0259(15) 0.0231(14) -0.0098(12) -0.0080(12) 0.0025(12)
C33 0.0330(15) 0.0261(15) 0.0168(13) -0.0077(11) -0.0051(11) -0.0007(12)
C34 0.0285(15) 0.0289(16) 0.0208(14) -0.0069(12) -0.0007(12) -0.0045(12)
C35 0.0231(14) 0.0336(17) 0.0205(14) -0.0070(12) -0.0020(11) -0.0032(12)
C36 0.0300(15) 0.0405(19) 0.0281(16) -0.0126(14) -0.0094(13) 0.0062(14)
C37 0.0418(18) 0.043(2) 0.0324(17) -0.0165(15) -0.0191(15) 0.0208(16)
C38 0.058(2) 0.0313(18) 0.0268(17) -0.0087(14) -0.0170(16) 0.0133(16)
C39 0.051(2) 0.0261(16) 0.0209(15) -0.0069(12) -0.0070(14) 0.0023(14)
C40 0.070(3) 0.0268(17) 0.0301(18) -0.0026(14) -0.0058(17) -0.0080(17)
C41 0.061(3) 0.044(2) 0.039(2) -0.0083(17) 0.0047(18) -0.021(2)
C42 0.0383(18) 0.044(2) 0.0327(18) -0.0125(15) 0.0038(14) -0.0145(16)
C51 0.0308(16) 0.0219(15) 0.0290(16) -0.0055(12) -0.0022(13) 0.0045(12)
C52 0.0356(16) 0.0250(17) 0.0272(16) -0.0093(13) -0.0025(13) 0.0011(13)
C53 0.0293(15) 0.0217(15) 0.039(2) -0.0085(14) -0.0039(14) 0.0077(12)
N1 0.0206(11) 0.0220(12) 0.0227(12) -0.0056(10) -0.0041(9) 0.0009(10)
N11 0.0216(11) 0.0179(12) 0.0281(13) -0.0049(10) -0.0071(10) 0.0003(9)
N12 0.0180(11) 0.0220(12) 0.0243(12) -0.0078(10) -0.0027(9) -0.0014(9)
N21 0.0181(11) 0.0211(12) 0.0261(13) -0.0054(10) -0.0031(9) -0.0005(9)
N22 0.0188(11) 0.0182(11) 0.0250(12) -0.0067(10) -0.0032(9) 0.0000(9)
O1 0.0231(10) 0.0324(12) 0.0457(14) -0.0020(11) -0.0050(10) -0.0056(9)
O2 0.0204(10) 0.0435(14) 0.0338(12) -0.0048(10) -0.0021(9) 0.0023(9)
O51 0.0281(12) 0.0386(14) 0.0463(15) -0.0051(11) 0.0055(11) 0.0030(10)
O52 0.0676(18) 0.0228(13) 0.0541(17) -0.0142(11) 0.0016(14) -0.0012(12)
O53 0.0640(17) 0.0449(15) 0.0334(14) -0.0127(12) -0.0181(13) 0.0198(13)
S1 0.0303(4) 0.0325(4) 0.0508(5) -0.0210(4) -0.0084(4) 0.0051(3)
O61 0.0351(13) 0.0376(14) 0.084(2) -0.0309(15) -0.0080(13) 0.0135(11)
C61 0.068(3) 0.037(2) 0.036(2) -0.0100(16) -0.0102(18) 0.0040(19)
C62 0.062(3) 0.041(2) 0.038(2) -0.0076(17) -0.0043(18) 0.0123(19)

loop_
_geom_bond_atom_site_label_1
_geom_bond_atom_site_label_2
_geom_bond_distance
_geom_bond_site_symmetry_2
_geom_bond_publ_flag
Re1 C51 1.914(3) . ?
Re1 C52 1.915(3) . ?
Re1 C53 1.920(4) . ?
Re1 N21 2.170(2) . ?
Re1 N11 2.185(2) . ?
Re1 Br1 2.6282(4) . ?
C1 H1 1.0000 . ?
C1 N22 1.453(4) . ?
C1 N12 1.454(3) . ?
C1 C2 1.539(4) . ?
C2 H2B 0.9900 . ?
C2 H2A 0.9900 . ?
C2 N1 1.467(4) . ?
C11 H11 0.9500 . ?
C11 N12 1.353(3) . ?
C11 C12 1.361(5) . ?
C12 H12 0.9500 . ?
C12 C13 1.384(5) . ?
C13 H13 0.9500 . ?
C13 N11 1.339(4) . ?
C21 H21 0.9500 . ?
C21 N22 1.346(4) . ?
C21 C22 1.368(4) . ?
C22 H22 0.9500 . ?
C22 C23 1.390(4) . ?
C23 H23 0.9500 . ?
C23 N21 1.339(4) . ?
C31 O1 1.217(4) . ?
C31 N1 1.392(4) . ?
C31 C32 1.474(4) . ?
C32 C36 1.373(4) . ?
C32 C33 1.418(4) . ?
C33 C34 1.409(4) . ?
C33 C39 1.416(4) . ?
C34 C42 1.379(4) . ?
C34 C35 1.471(4) . ?
C35 O2 1.212(4) . ?
C35 N1 1.407(4) . ?
C36 H36 0.9500 . ?
C36 C37 1.404(5) . ?
C37 H37 0.9500 . ?
C37 C38 1.360(5) . ?
C38 H38 0.9500 . ?
C38 C39 1.413(5) . ?
C39 C40 1.414(5) . ?
C40 H40 0.9500 . ?
C40 C41 1.365(6) . ?
C41 H41 0.9500 . ?
C41 C42 1.392(6) . ?
C42 H42 0.9500 . ?
C51 O51 1.153(4) . ?
C52 O52 1.150(4) . ?
C53 O53 1.110(4) . ?
N11 N12 1.360(3) . ?
N21 N22 1.367(3) . ?
S1 O61 1.497(2) . ?
S1 C61 1.773(4) . ?
S1 C62 1.773(4) . ?
C61 D61B 0.9800 . ?
C61 D61A 0.9800 . ?
C61 D61C 0.9800 . ?
C62 D62C 0.9800 . ?
C62 D62B 0.9800 . ?
C62 D62A 0.9800 . ?
